data_2214291
loop_
_publ_author_name
'Zhang, Yong'
'Xia, Xian-You'
'Liu, Xu-Qing'
'Chen, Xue-Mei'
'Liu, Ting'

_publ_section_title '[Bis(1<i>H</i>-benzimidazol-2-ylmethyl)amine-\k^3^<i>N</i>,<i>N</i>',<i>N</i>'']dinitratolead(II)'
_journal_coeditor_code LH2392
_journal_issue 7
_journal_name_full 'Acta Crystallographica Section E'
_journal_page_first m1792
_journal_page_last m1792
_journal_paper_doi 10.1107/S1600536807025615
_journal_volume 63
_journal_year 2007
_chemical_formula_iupac '[Pb (N O3)2 (C16 H15 N5)]'
_chemical_formula_moiety 'C16 H15 N7 O6 Pb'
_chemical_formula_sum 'C16 H15 N7 O6 Pb'
_chemical_formula_weight 608.54
_chemical_name_systematic
;
[Bis(1<i>H</i>-benzimidazol-2-ylmethyl)amine-\k^3^N,N',N'']dinitratolead(II)
;
_space_group_IT_number 2
_symmetry_cell_setting triclinic
_symmetry_space_group_name_Hall '-P 1'
_symmetry_space_group_name_H-M 'P -1'
_atom_sites_solution_hydrogens geom
_atom_sites_solution_primary direct
_atom_sites_solution_secondary difmap
_audit_creation_method SHELXL97
_cell_angle_alpha 98.2960(10)
_cell_angle_beta 102.8420(10)
_cell_angle_gamma 104.6420(10)
_cell_formula_units_Z 2
_cell_length_a 8.9865(4)
_cell_length_b 10.4501(5)
_cell_length_c 11.3544(5)
_cell_measurement_reflns_used 6445
_cell_measurement_temperature 292(2)
_cell_measurement_theta_max 28.05
_cell_measurement_theta_min 2.43
_cell_volume 982.88(8)
_computing_cell_refinement 'SAINT (Bruker, 2001)'
_computing_data_collection 'SMART (Bruker, 2001)'
_computing_data_reduction SAINT
_computing_molecular_graphics 'PLATON (Spek, 2003)'
_computing_publication_material PLATON
_computing_structure_refinement 'SHELXL97 (Sheldrick, 1997)'
_computing_structure_solution 'SHELXS97 (Sheldrick, 1997)'
_diffrn_ambient_temperature 298(2)
_diffrn_measured_fraction_theta_full 0.985
_diffrn_measured_fraction_theta_max 0.985
_diffrn_measurement_device_type 'Bruker SMART APEX CCD area-detector'
_diffrn_measurement_method '0.3\% wide \w exposures'
_diffrn_radiation_monochromator graphite
_diffrn_radiation_source 'fine focus sealed Siemens Mo tube'
_diffrn_radiation_type 'Mo k\a'
_diffrn_radiation_wavelength 0.71073
_diffrn_reflns_av_R_equivalents 0.0373
_diffrn_reflns_av_sigmaI/netI 0.0509
_diffrn_reflns_limit_h_max 11
_diffrn_reflns_limit_h_min -11
_diffrn_reflns_limit_k_max 13
_diffrn_reflns_limit_k_min -13
_diffrn_reflns_limit_l_max 12
_diffrn_reflns_limit_l_min -14
_diffrn_reflns_number 9540
_diffrn_reflns_theta_full 26.50
_diffrn_reflns_theta_max 26.50
_diffrn_reflns_theta_min 1.88
_exptl_absorpt_coefficient_mu 8.633
_exptl_absorpt_correction_T_max 0.4789
_exptl_absorpt_correction_T_min 0.2771
_exptl_absorpt_correction_type multi-scan
_exptl_absorpt_process_details '(SADABS; Sheldrick, 2001)'
_exptl_crystal_colour yellow
_exptl_crystal_density_diffrn 2.056
_exptl_crystal_density_method 'not measured'
_exptl_crystal_description block
_exptl_crystal_F_000 580
_exptl_crystal_size_max 0.20
_exptl_crystal_size_mid 0.16
_exptl_crystal_size_min 0.10
_refine_diff_density_max 2.790
_refine_diff_density_min -2.365
_refine_ls_extinction_method none
_refine_ls_goodness_of_fit_ref 1.122
_refine_ls_hydrogen_treatment constr
_refine_ls_matrix_type full
_refine_ls_number_parameters 271
_refine_ls_number_reflns 4007
_refine_ls_number_restraints 0
_refine_ls_restrained_S_all 1.122
_refine_ls_R_factor_all 0.0483
_refine_ls_R_factor_gt 0.0448
_refine_ls_shift/su_max 0.000
_refine_ls_shift/su_mean 0.000
_refine_ls_structure_factor_coef Fsqd
_refine_ls_weighting_details 'calc w = 1/[\s^2^(Fo^2^)+(0.0719P)^2^+3.4147P] where P=(Fo^2^+2Fc^2^)/3'
_refine_ls_weighting_scheme calc
_refine_ls_wR_factor_gt 0.1195
_refine_ls_wR_factor_ref 0.1263
_reflns_number_gt 3723
_reflns_number_total 4007
_reflns_threshold_expression I>2s(I)
_cod_data_source_file lh2392.cif
_cod_data_source_block I
_cod_database_code 2214291
_cod_database_fobs_code 2214291

loop_
_symmetry_equiv_pos_as_xyz
'x, y, z'
'-x, -y, -z'

loop_
_atom_site_type_symbol
_atom_site_label
_atom_site_fract_x
_atom_site_fract_y
_atom_site_fract_z
_atom_site_U_iso_or_equiv
_atom_site_adp_type
_atom_site_calc_flag
_atom_site_refinement_flags
_atom_site_occupancy
Pb Pb1 0.35209(3) 0.12463(3) 0.37567(3) 0.03271(13) Uani d . 1
C C1 0.1658(10) 0.3633(8) 0.4442(8) 0.0355(17) Uani d . 1
H H1A 0.2099 0.3855 0.5333 0.043 Uiso calc R 1
H H1B 0.0748 0.3979 0.4250 0.043 Uiso calc R 1
C C2 0.2885(9) 0.4286(8) 0.3853(8) 0.0337(17) Uani d . 1
C C3 0.4516(11) 0.5856(8) 0.3237(8) 0.0355(17) Uani d . 1
C C4 0.5364(13) 0.7010(10) 0.2973(9) 0.050(2) Uani d . 1
H H4 0.5150 0.7831 0.3157 0.060 Uiso calc R 1
C C5 0.6561(16) 0.6891(13) 0.2415(12) 0.066(3) Uani d . 1
H H5 0.7179 0.7655 0.2230 0.080 Uiso calc R 1
C C6 0.6864(15) 0.5644(11) 0.2121(11) 0.060(3) Uani d . 1
H H6 0.7663 0.5600 0.1732 0.073 Uiso calc R 1
C C7 0.6012(12) 0.4492(9) 0.2394(10) 0.049(2) Uani d . 1
H H7 0.6233 0.3675 0.2211 0.059 Uiso calc R 1
C C8 0.4802(10) 0.4589(9) 0.2954(8) 0.0339(17) Uani d . 1
C C9 -0.0145(8) 0.1762(8) 0.2844(7) 0.0308(15) Uani d . 1
H H9A -0.0012 0.2472 0.2380 0.037 Uiso calc R 1
H H9B -0.1171 0.1628 0.3027 0.037 Uiso calc R 1
C C10 -0.0116(8) 0.0482(9) 0.2085(7) 0.0306(16) Uani d . 1
C C11 -0.0887(9) -0.1419(8) 0.0670(7) 0.0312(16) Uani d . 1
C C12 -0.1692(11) -0.2562(9) -0.0261(8) 0.0408(19) Uani d . 1
H H12 -0.2747 -0.2713 -0.0701 0.049 Uiso calc R 1
C C13 -0.0867(13) -0.3455(10) -0.0501(9) 0.049(2) Uani d . 1
H H13 -0.1389 -0.4270 -0.1067 0.058 Uiso calc R 1
C C14 0.0767(12) -0.3150(10) 0.0100(9) 0.047(2) Uani d . 1
H H14 0.1325 -0.3736 -0.0135 0.057 Uiso calc R 1
C C15 0.1570(11) -0.2016(10) 0.1023(8) 0.043(2) Uani d . 1
H H15 0.2636 -0.1855 0.1441 0.052 Uiso calc R 1
C C16 0.0727(9) -0.1120(8) 0.1309(7) 0.0292(15) Uani d . 1
N N1 0.1139(7) 0.2177(7) 0.4010(6) 0.0323(14) Uani d . 1
H H1 0.0735 0.1803 0.4591 0.039 Uiso calc R 1
N N2 0.3766(8) 0.3627(7) 0.3384(7) 0.0330(14) Uani d . 1
N N3 0.3254(8) 0.5588(6) 0.3798(6) 0.0330(14) Uani d . 1
H H3 0.2802 0.6164 0.4058 0.040 Uiso calc R 1
N N4 0.1155(7) 0.0067(6) 0.2194(6) 0.0278(13) Uani d . 1
N N5 -0.1368(7) -0.0350(7) 0.1195(6) 0.0321(14) Uani d . 1
H H5A -0.2303 -0.0245 0.0983 0.039 Uiso calc R 1
N N6 0.5429(8) 0.0792(7) 0.1767(7) 0.0391(16) Uani d . 1
N N7 0.2026(10) -0.1607(8) 0.4578(8) 0.0439(18) Uani d . 1
O O1 0.4232(8) 0.1232(8) 0.1732(7) 0.0541(17) Uani d . 1
O O2 0.5790(10) 0.0167(9) 0.2572(9) 0.068(2) Uani d . 1
O O3 0.6224(8) 0.1029(8) 0.1037(7) 0.0583(19) Uani d . 1
O O4 0.1378(9) -0.0720(7) 0.4771(7) 0.0521(17) Uani d . 1
O O5 0.3208(8) -0.1363(8) 0.4138(7) 0.0523(17) Uani d . 1
O O6 0.1556(12) -0.2715(8) 0.4820(10) 0.081(3) Uani d . 1

loop_
_atom_site_aniso_label
_atom_site_aniso_U_11
_atom_site_aniso_U_22
_atom_site_aniso_U_33
_atom_site_aniso_U_12
_atom_site_aniso_U_13
_atom_site_aniso_U_23
Pb1 0.02497(17) 0.0335(2) 0.0372(2) 0.01051(12) 0.00101(12) 0.00779(13)
C1 0.037(4) 0.024(4) 0.045(5) 0.009(3) 0.015(4) 0.001(3)
C2 0.030(3) 0.031(4) 0.038(4) 0.010(3) 0.006(3) 0.004(3)
C3 0.047(4) 0.032(4) 0.030(4) 0.013(3) 0.012(3) 0.008(3)
C4 0.068(6) 0.045(5) 0.045(5) 0.019(5) 0.021(5) 0.022(4)
C5 0.086(8) 0.063(7) 0.065(7) 0.017(6) 0.049(7) 0.029(6)
C6 0.078(7) 0.049(6) 0.067(7) 0.017(5) 0.045(6) 0.017(5)
C7 0.056(5) 0.033(5) 0.069(7) 0.010(4) 0.039(5) 0.013(4)
C8 0.035(4) 0.035(4) 0.032(4) 0.009(3) 0.012(3) 0.006(3)
C9 0.026(3) 0.030(4) 0.034(4) 0.009(3) 0.002(3) 0.005(3)
C10 0.024(3) 0.046(5) 0.024(4) 0.013(3) 0.004(3) 0.012(3)
C11 0.033(4) 0.040(4) 0.025(4) 0.013(3) 0.009(3) 0.016(3)
C12 0.046(5) 0.040(5) 0.031(4) 0.010(4) 0.003(4) 0.011(4)
C13 0.065(6) 0.041(5) 0.034(5) 0.007(4) 0.012(4) 0.009(4)
C14 0.057(5) 0.046(5) 0.046(5) 0.024(4) 0.013(4) 0.016(4)
C15 0.047(5) 0.055(6) 0.035(5) 0.031(4) 0.011(4) 0.009(4)
C16 0.029(3) 0.033(4) 0.026(4) 0.007(3) 0.009(3) 0.009(3)
N1 0.027(3) 0.037(4) 0.035(4) 0.011(3) 0.010(3) 0.012(3)
N2 0.033(3) 0.032(4) 0.035(4) 0.009(3) 0.012(3) 0.005(3)
N3 0.039(3) 0.023(3) 0.040(4) 0.013(3) 0.009(3) 0.007(3)
N4 0.023(3) 0.030(3) 0.026(3) 0.009(2) 0.000(2) -0.001(3)
N5 0.021(3) 0.045(4) 0.028(3) 0.009(3) 0.003(2) 0.009(3)
N6 0.026(3) 0.033(4) 0.054(5) 0.006(3) 0.009(3) 0.003(3)
N7 0.048(4) 0.047(5) 0.048(5) 0.022(4) 0.022(4) 0.017(4)
O1 0.042(3) 0.070(5) 0.064(4) 0.035(3) 0.019(3) 0.017(4)
O2 0.061(5) 0.070(5) 0.089(6) 0.035(4) 0.022(4) 0.038(5)
O3 0.048(4) 0.084(5) 0.061(4) 0.034(4) 0.029(3) 0.022(4)
O4 0.070(4) 0.047(4) 0.063(4) 0.036(3) 0.035(4) 0.025(3)
O5 0.047(4) 0.062(4) 0.067(5) 0.025(3) 0.033(3) 0.031(4)
O6 0.103(6) 0.051(5) 0.134(8) 0.037(4) 0.092(7) 0.045(5)

loop_
_atom_type_symbol
_atom_type_description
_atom_type_scat_dispersion_real
_atom_type_scat_dispersion_imag
_atom_type_scat_source
C C 0.0033 0.0016 'International Tables Vol C Tables 4.2.6.8 and 6.1.1.4'
H H 0.0000 0.0000 'International Tables Vol C Tables 4.2.6.8 and 6.1.1.4'
N N 0.0061 0.0033 'International Tables Vol C Tables 4.2.6.8 and 6.1.1.4'
O O 0.0106 0.0060 'International Tables Vol C Tables 4.2.6.8 and 6.1.1.4'
Pb Pb -3.3944 10.1111 'International Tables Vol C Tables 4.2.6.8 and 6.1.1.4'

loop_
_geom_angle_atom_site_label_1
_geom_angle_atom_site_label_2
_geom_angle_atom_site_label_3
_geom_angle
_geom_angle_publ_flag
N4 Pb1 O1 73.5(2) no
N4 Pb1 N2 98.9(2) no
O1 Pb1 N2 74.9(2) no
N4 Pb1 N1 68.2(2) no
O1 Pb1 N1 117.3(2) no
N2 Pb1 N1 64.6(2) no
N4 Pb1 O4 70.6(2) no
O1 Pb1 O4 135.3(2) no
N2 Pb1 O4 136.02(18) no
N1 Pb1 O4 72.04(19) no
N1 C1 C2 110.9(6) no
N1 C1 H1A 109.5 no
C2 C1 H1A 109.5 no
N1 C1 H1B 109.5 no
C2 C1 H1B 109.5 no
H1A C1 H1B 108.1 no
N2 C2 N3 113.7(7) no
N2 C2 C1 122.4(7) no
N3 C2 C1 123.8(7) no
C4 C3 N3 132.5(8) no
C4 C3 C8 123.1(8) no
N3 C3 C8 104.4(7) no
C3 C4 C5 116.3(9) no
C3 C4 H4 121.8 no
C5 C4 H4 121.8 no
C4 C5 C6 121.6(10) no
C4 C5 H5 119.2 no
C6 C5 H5 119.2 no
C7 C6 C5 121.7(9) no
C7 C6 H6 119.2 no
C5 C6 H6 119.2 no
C6 C7 C8 117.6(9) no
C6 C7 H7 121.2 no
C8 C7 H7 121.2 no
C7 C8 N2 131.6(8) no
C7 C8 C3 119.6(8) no
N2 C8 C3 108.7(7) no
N1 C9 C10 110.8(6) no
N1 C9 H9A 109.5 no
C10 C9 H9A 109.5 no
N1 C9 H9B 109.5 no
C10 C9 H9B 109.5 no
H9A C9 H9B 108.1 no
N4 C10 N5 112.3(7) no
N4 C10 C9 123.6(7) no
N5 C10 C9 124.0(6) no
C12 C11 N5 132.5(7) no
C12 C11 C16 123.2(7) no
N5 C11 C16 104.4(7) no
C13 C12 C11 117.0(8) no
C13 C12 H12 121.5 no
C11 C12 H12 121.5 no
C12 C13 C14 120.5(9) no
C12 C13 H13 119.8 no
C14 C13 H13 119.8 no
C15 C14 C13 122.4(9) no
C15 C14 H14 118.8 no
C13 C14 H14 118.8 no
C14 C15 C16 117.6(8) no
C14 C15 H15 121.2 no
C16 C15 H15 121.2 no
N4 C16 C15 132.0(7) no
N4 C16 C11 108.8(6) no
C15 C16 C11 119.1(8) no
C1 N1 C9 111.1(6) no
C1 N1 Pb1 111.7(4) no
C9 N1 Pb1 110.7(4) no
C1 N1 H1 107.7 no
C9 N1 H1 107.7 no
Pb1 N1 H1 107.7 no
C2 N2 C8 105.3(7) no
C2 N2 Pb1 116.9(5) no
C8 N2 Pb1 136.9(5) no
C2 N3 C3 107.8(6) no
C2 N3 H3 126.1 no
C3 N3 H3 126.1 no
C10 N4 C16 106.5(6) no
C10 N4 Pb1 120.6(5) no
C16 N4 Pb1 132.7(5) no
C10 N5 C11 107.9(6) no
C10 N5 H5A 126.0 no
C11 N5 H5A 126.0 no
O3 N6 O2 121.6(7) no
O3 N6 O1 119.9(8) no
O2 N6 O1 118.5(8) no
O6 N7 O4 121.3(8) no
O6 N7 O5 119.2(7) no
O4 N7 O5 119.4(8) no
N6 O1 Pb1 109.6(6) no
N7 O4 Pb1 93.5(5) no

loop_
_geom_bond_atom_site_label_1
_geom_bond_atom_site_label_2
_geom_bond_distance
_geom_bond_publ_flag
Pb1 N4 2.357(6) no
Pb1 O1 2.519(7) no
Pb1 N2 2.546(7) no
Pb1 N1 2.618(6) no
Pb1 O4 2.988(7) no
C1 N1 1.448(10) no
C1 C2 1.486(11) no
C1 H1A 0.9700 no
C1 H1B 0.9700 no
C2 N2 1.320(10) no
C2 N3 1.332(10) no
C3 C4 1.366(13) no
C3 N3 1.407(11) no
C3 C8 1.418(11) no
C4 C5 1.386(15) no
C4 H4 0.9300 no
C5 C6 1.407(16) no
C5 H5 0.9300 no
C6 C7 1.370(14) no
C6 H6 0.9300 no
C7 C8 1.393(11) no
C7 H7 0.9300 no
C8 N2 1.410(11) no
C9 N1 1.474(10) no
C9 C10 1.492(11) no
C9 H9A 0.9700 no
C9 H9B 0.9700 no
C10 N4 1.307(9) no
C10 N5 1.338(10) no
C11 C12 1.388(12) no
C11 N5 1.399(10) no
C11 C16 1.402(10) no
C12 C13 1.364(13) no
C12 H12 0.9300 no
C13 C14 1.407(14) no
C13 H13 0.9300 no
C14 C15 1.377(14) no
C14 H14 0.9300 no
C15 C16 1.391(11) no
C15 H15 0.9300 no
C16 N4 1.387(10) no
N1 H1 0.9100 no
N3 H3 0.8600 no
N5 H5A 0.8600 no
N6 O3 1.221(10) no
N6 O2 1.231(11) no
N6 O1 1.267(9) no
N7 O6 1.221(11) no
N7 O4 1.232(9) no
N7 O5 1.257(10) no

loop_
_geom_hbond_atom_site_label_D
_geom_hbond_atom_site_label_H
_geom_hbond_atom_site_label_A
_geom_hbond_site_symmetry_A
_geom_hbond_distance_DH
_geom_hbond_distance_HA
_geom_hbond_distance_DA
_geom_hbond_angle_DHA
_geom_hbond_publ_flag
N3 H3 O6 1_565 0.86 2.04 2.895(9) 170.3 yes
C4 H4 O2 1_565 0.93 2.58 3.332(13) 138.3 yes
C4 H4 O5 1_565 0.93 2.52 3.248(12) 135.7 yes
N3 H3 O5 1_565 0.86 2.50 3.165(10) 134.5 yes
N5 H5A O3 1_455 0.86 2.11 2.876(9) 148.7 yes
C12 H12 O1 2 0.93 2.53 3.242(11) 133.3 yes
N1 H1 O4 2_556 0.91 2.27 3.099(9) 150.6 yes

loop_
_geom_torsion_atom_site_label_1
_geom_torsion_atom_site_label_2
_geom_torsion_atom_site_label_3
_geom_torsion_atom_site_label_4
_geom_torsion
_geom_torsion_publ_flag
N1 C1 C2 N2 -22.6(12) no
N1 C1 C2 N3 160.7(8) no
N3 C3 C4 C5 179.3(11) no
C8 C3 C4 C5 -0.8(15) no
C3 C4 C5 C6 1.0(19) no
C4 C5 C6 C7 -1(2) no
C5 C6 C7 C8 1.3(19) no
C6 C7 C8 N2 -177.4(10) no
C6 C7 C8 C3 -1.1(16) no
C4 C3 C8 C7 0.8(15) no
N3 C3 C8 C7 -179.2(9) no
C4 C3 C8 N2 178.0(9) no
N3 C3 C8 N2 -2.1(9) no
N1 C9 C10 N4 -23.1(11) no
N1 C9 C10 N5 158.8(7) no
N5 C11 C12 C13 -176.5(8) no
C16 C11 C12 C13 3.6(12) no
C11 C12 C13 C14 -5.6(13) no
C12 C13 C14 C15 5.8(15) no
C13 C14 C15 C16 -3.4(14) no
C14 C15 C16 N4 177.7(8) no
C14 C15 C16 C11 1.2(13) no
C12 C11 C16 N4 -178.7(7) no
N5 C11 C16 N4 1.4(8) no
C12 C11 C16 C15 -1.4(12) no
N5 C11 C16 C15 178.6(7) no
C2 C1 N1 C9 -85.2(8) no
C2 C1 N1 Pb1 38.9(8) no
C10 C9 N1 C1 151.1(6) no
C10 C9 N1 Pb1 26.4(7) no
N4 Pb1 N1 C1 -142.9(6) no
O1 Pb1 N1 C1 -86.3(6) no
N2 Pb1 N1 C1 -31.0(5) no
O4 Pb1 N1 C1 141.4(6) no
N4 Pb1 N1 C9 -18.6(5) no
O1 Pb1 N1 C9 38.1(6) no
N2 Pb1 N1 C9 93.4(5) no
O4 Pb1 N1 C9 -94.3(5) no
N3 C2 N2 C8 -1.2(10) no
C1 C2 N2 C8 -178.3(8) no
N3 C2 N2 Pb1 169.9(5) no
C1 C2 N2 Pb1 -7.2(10) no
C7 C8 N2 C2 178.7(10) no
C3 C8 N2 C2 2.1(9) no
C7 C8 N2 Pb1 10.4(16) no
C3 C8 N2 Pb1 -166.3(6) no
N4 Pb1 N2 C2 80.7(6) no
O1 Pb1 N2 C2 150.8(6) no
N1 Pb1 N2 C2 20.0(6) no
O4 Pb1 N2 C2 9.5(8) no
N4 Pb1 N2 C8 -111.9(8) no
O1 Pb1 N2 C8 -41.8(8) no
N1 Pb1 N2 C8 -172.6(9) no
O4 Pb1 N2 C8 176.9(7) no
N2 C2 N3 C3 -0.1(10) no
C1 C2 N3 C3 176.9(8) no
C4 C3 N3 C2 -178.7(10) no
C8 C3 N3 C2 1.4(9) no
N5 C10 N4 C16 0.4(9) no
C9 C10 N4 C16 -177.8(7) no
N5 C10 N4 Pb1 -176.5(5) no
C9 C10 N4 Pb1 5.2(10) no
C15 C16 N4 C10 -177.9(9) no
C11 C16 N4 C10 -1.2(9) no
C15 C16 N4 Pb1 -1.5(13) no
C11 C16 N4 Pb1 175.3(5) no
O1 Pb1 N4 C10 -121.6(6) no
N2 Pb1 N4 C10 -50.4(6) no
N1 Pb1 N4 C10 7.6(6) no
O4 Pb1 N4 C10 85.4(6) no
O1 Pb1 N4 C16 62.3(7) no
N2 Pb1 N4 C16 133.6(7) no
N1 Pb1 N4 C16 -168.4(7) no
O4 Pb1 N4 C16 -90.6(7) no
N4 C10 N5 C11 0.4(9) no
C9 C10 N5 C11 178.7(7) no
C12 C11 N5 C10 178.9(8) no
C16 C11 N5 C10 -1.1(8) no
O3 N6 O1 Pb1 -160.6(7) no
O2 N6 O1 Pb1 17.1(10) no
N4 Pb1 O1 N6 -127.9(6) no
N2 Pb1 O1 N6 127.8(6) no
N1 Pb1 O1 N6 178.2(5) no
O4 Pb1 O1 N6 -90.2(6) no
O6 N7 O4 Pb1 -178.5(10) no
O5 N7 O4 Pb1 2.4(9) no
N4 Pb1 O4 N7 94.9(6) no
O1 Pb1 O4 N7 56.6(7) no
N2 Pb1 O4 N7 177.5(5) no
N1 Pb1 O4 N7 167.5(6) no
